data_4327132
loop_
_publ_author_name
'Yu He'
'John D. Gorden'
'Christian R. Goldsmith'

_publ_section_title
;
 Steric Modifications Tune the Regioselectivity of the Alkane Oxidation
 Catalyzed by Non-Heme Iron Complexes
;
_journal_name_full 'Inorganic Chemistry'
_journal_page_first 12651
_journal_page_last 12660
_journal_paper_doi 10.1021/ic201695a
_journal_volume 50
_journal_year 2011
_chemical_absolute_configuration syn
_chemical_formula_moiety 'C32 H36 Cl2 Mn N4, C2 H3 N'
_chemical_formula_sum 'C34 H39 Cl2 Mn N5'
_chemical_formula_weight 643.54
_chemical_name_systematic
; 
 ? 
;
_space_group_IT_number 19
_symmetry_cell_setting orthorhombic
_symmetry_space_group_name_Hall 'P 2ac 2ab'
_symmetry_space_group_name_H-M 'P 21 21 21'
_atom_sites_solution_hydrogens geom
_atom_sites_solution_primary direct
_atom_sites_solution_secondary difmap
_audit_creation_method SHELXL-97
_cell_angle_alpha 90.00
_cell_angle_beta 90.00
_cell_angle_gamma 90.00
_cell_formula_units_Z 4
_cell_length_a 10.3334(6)
_cell_length_b 16.4848(9)
_cell_length_c 18.6221(10)
_cell_measurement_reflns_used 6673
_cell_measurement_temperature 193(2)
_cell_measurement_theta_max 34.54
_cell_measurement_theta_min 1.65
_cell_volume 3172.2(3)
_computing_cell_refinement 'SMART, SAINT'
_computing_data_collection SMART
_computing_data_reduction SAINT
_computing_molecular_graphics 'SHELXP-97 (Sheldrick, 1997)'
_computing_publication_material 'SHELXCIF-97 (Sheldrick, 2000)'
_computing_structure_refinement 'SHELXL-97 (Sheldrick, 1997)'
_computing_structure_solution 'SHELXS-97 (Sheldrick, 1990)'
_diffrn_ambient_temperature 193(2)
_diffrn_measured_fraction_theta_full 0.989
_diffrn_measured_fraction_theta_max 0.989
_diffrn_measurement_device_type 'Bruker APEX'
_diffrn_measurement_method '0.3 wide /w exposure'
_diffrn_radiation_monochromator graphite
_diffrn_radiation_source 'fine-focus sealed tube'
_diffrn_radiation_type MoK\a
_diffrn_radiation_wavelength 0.71073
_diffrn_reflns_av_R_equivalents 0.0714
_diffrn_reflns_av_sigmaI/netI 0.1474
_diffrn_reflns_limit_h_max 16
_diffrn_reflns_limit_h_min -16
_diffrn_reflns_limit_k_max 25
_diffrn_reflns_limit_k_min -26
_diffrn_reflns_limit_l_max 29
_diffrn_reflns_limit_l_min -29
_diffrn_reflns_number 49045
_diffrn_reflns_theta_full 34.54
_diffrn_reflns_theta_max 34.54
_diffrn_reflns_theta_min 1.65
_diffrn_standards_decay_% 0
_diffrn_standards_interval_count na
_diffrn_standards_interval_time na
_diffrn_standards_number na
_exptl_absorpt_coefficient_mu 0.617
_exptl_absorpt_correction_T_max 0.997
_exptl_absorpt_correction_T_min 0.985
_exptl_absorpt_correction_type numerical
_exptl_absorpt_process_details SHELXPREP
_exptl_crystal_colour colorless
_exptl_crystal_density_diffrn 1.348
_exptl_crystal_density_meas ?
_exptl_crystal_description 'rectangular tablet'
_exptl_crystal_F_000 1348
_exptl_crystal_size_max 0.040
_exptl_crystal_size_mid 0.020
_exptl_crystal_size_min 0.005
_refine_diff_density_max 0.865
_refine_diff_density_min -0.333
_refine_diff_density_rms 0.052
_refine_ls_abs_structure_details 'Flack H D (1983), Acta Cryst. A39, 876-881'
_refine_ls_abs_structure_Flack 0.025(11)
_refine_ls_extinction_method none
_refine_ls_goodness_of_fit_ref 0.670
_refine_ls_hydrogen_treatment constr
_refine_ls_matrix_type full
_refine_ls_number_parameters 380
_refine_ls_number_reflns 13113
_refine_ls_number_restraints 0
_refine_ls_restrained_S_all 0.670
_refine_ls_R_factor_all 0.0935
_refine_ls_R_factor_gt 0.0391
_refine_ls_shift/su_max 0.001
_refine_ls_shift/su_mean 0.000
_refine_ls_structure_factor_coef Fsqd
_refine_ls_weighting_details 'calc w=1/[\s^2^(Fo^2^)+(0.0269P)^2^+0.0000P] where P=(Fo^2^+2Fc^2^)/3'
_refine_ls_weighting_scheme calc
_refine_ls_wR_factor_gt 0.0588
_refine_ls_wR_factor_ref 0.0700
_reflns_number_gt 6673
_reflns_number_total 13113
_reflns_threshold_expression >2sigma(I)
_cod_data_source_file ic201695a_si_002_2.cif
_cod_data_source_block MnbbpcCl2
_cod_depositor_comments
;
The following automatic conversions were performed:

'_exptl_crystal_density_meas' value 'nm' was changed to '?' - the
value is perceived as not measured.

Automatic conversion script
Id: cif_fix_values 3008 2015-01-20 13:52:24Z robertas 
;
_cod_database_code 4327132

loop_
_symmetry_equiv_pos_as_xyz
'x, y, z'
'-x+1/2, -y, z+1/2'
'-x, y+1/2, -z+1/2'
'x+1/2, -y+1/2, -z'

loop_
_atom_site_label
_atom_site_type_symbol
_atom_site_fract_x
_atom_site_fract_y
_atom_site_fract_z
_atom_site_U_iso_or_equiv
_atom_site_adp_type
_atom_site_occupancy
_atom_site_symmetry_multiplicity
_atom_site_calc_flag
_atom_site_refinement_flags
Mn1 Mn 0.22907(3) 0.563128(16) 0.233923(15) 0.02388(7) Uani 1 1 d .
Cl2 Cl 0.25345(5) 0.49766(3) 0.11434(2) 0.03098(11) Uani 1 1 d .
Cl1 Cl 0.35683(5) 0.46705(3) 0.30138(3) 0.03802(13) Uani 1 1 d .
N4 N 0.13955(14) 0.69543(8) 0.20914(7) 0.0196(3) Uani 1 1 d .
C32 C -0.03030(17) 0.79689(10) 0.25234(9) 0.0242(4) Uani 1 1 d .
H32A H 0.0360 0.8352 0.2669 0.029 Uiso 1 1 calc R
H32B H -0.0536 0.8089 0.2030 0.029 Uiso 1 1 calc R
N3 N 0.13161(14) 0.61592(9) 0.34798(8) 0.0244(4) Uani 1 1 d .
C31 C 0.05733(17) 0.69266(11) 0.33577(10) 0.0235(4) Uani 1 1 d .
H31A H 0.1159 0.7364 0.3504 0.028 Uiso 1 1 calc R
N2 N 0.02001(14) 0.51627(8) 0.23807(9) 0.0258(3) Uani 1 1 d .
C30 C 0.24293(16) 0.75582(9) 0.22069(9) 0.0228(4) Uani 1 1 d .
H30A H 0.2457 0.7701 0.2712 0.027 Uiso 1 1 calc R
H30B H 0.2225 0.8046 0.1938 0.027 Uiso 1 1 calc R
C29 C 0.37358(17) 0.72552(11) 0.19807(10) 0.0228(4) Uani 1 1 d .
C28 C -0.06370(18) 0.70291(12) 0.38274(11) 0.0305(5) Uani 1 1 d .
H28A H -0.1294 0.6645 0.3676 0.037 Uiso 1 1 calc R
H28B H -0.0420 0.6912 0.4324 0.037 Uiso 1 1 calc R
N1 N 0.39319(14) 0.64538(9) 0.20278(8) 0.0255(4) Uani 1 1 d .
C27 C -0.03833(18) 0.52086(11) 0.30253(11) 0.0272(4) Uani 1 1 d .
C26 C 0.02460(16) 0.71040(10) 0.25652(9) 0.0201(4) Uani 1 1 d .
H26A H -0.0440 0.6728 0.2419 0.024 Uiso 1 1 calc R
C25 C 0.10866(18) 0.68486(11) 0.13164(9) 0.0240(4) Uani 1 1 d .
H25A H 0.0475 0.6404 0.1280 0.029 Uiso 1 1 calc R
H25B H 0.1875 0.6673 0.1080 0.029 Uiso 1 1 calc R
C24 C 0.21658(19) 0.62584(12) 0.41338(10) 0.0307(5) Uani 1 1 d .
H24A H 0.1622 0.6386 0.4543 0.037 Uiso 1 1 calc R
H24B H 0.2588 0.5745 0.4232 0.037 Uiso 1 1 calc R
C23 C 0.51109(19) 0.61664(12) 0.18676(11) 0.0327(5) Uani 1 1 d .
H23A H 0.5246 0.5609 0.1885 0.039 Uiso 1 1 calc R
C22 C 0.05424(18) 0.75469(11) 0.08814(10) 0.0251(4) Uani 1 1 d .
C21 C -0.24037(19) 0.47902(11) 0.25301(11) 0.0401(5) Uani 1 1 d .
H21A H -0.3277 0.4667 0.2581 0.048 Uiso 1 1 calc R
C20 C -0.16836(18) 0.50295(12) 0.31154(12) 0.0354(5) Uani 1 1 d .
H20A H -0.2066 0.5070 0.3566 0.043 Uiso 1 1 calc R
C19 C 0.59288(19) 0.74795(13) 0.16308(11) 0.0363(5) Uani 1 1 d .
H19A H 0.6603 0.7824 0.1502 0.044 Uiso 1 1 calc R
C18 C -0.14834(19) 0.80764(11) 0.29982(10) 0.0308(4) Uani 1 1 d .
H18A H -0.1790 0.8631 0.2962 0.037 Uiso 1 1 calc R
H18B H -0.2169 0.7720 0.2833 0.037 Uiso 1 1 calc R
C17 C 0.47104(18) 0.77871(12) 0.17767(10) 0.0298(5) Uani 1 1 d .
H17A H 0.4548 0.8340 0.1739 0.036 Uiso 1 1 calc R
C16 C 0.1324(2) 0.81658(12) 0.06139(10) 0.0324(5) Uani 1 1 d .
H16A H 0.2209 0.8159 0.0706 0.039 Uiso 1 1 calc R
C15 C -0.05131(19) 0.49254(11) 0.18167(11) 0.0304(5) Uani 1 1 d .
H15A H -0.0113 0.4887 0.1371 0.036 Uiso 1 1 calc R
C14 C 0.31848(19) 0.69046(13) 0.40644(10) 0.0306(5) Uani 1 1 d .
C13 C 0.04776(18) 0.54548(11) 0.36403(10) 0.0286(4) Uani 1 1 d .
H13A H -0.0059 0.5584 0.4052 0.034 Uiso 1 1 calc R
H13B H 0.1020 0.4998 0.3771 0.034 Uiso 1 1 calc R
C12 C 0.6126(2) 0.66561(13) 0.16791(11) 0.0380(5) Uani 1 1 d .
H12A H 0.6936 0.6435 0.1585 0.046 Uiso 1 1 calc R
C11 C -0.07657(19) 0.75694(13) 0.07091(10) 0.0344(5) Uani 1 1 d .
H11A H -0.1307 0.7156 0.0869 0.041 Uiso 1 1 calc R
C10 C -0.18139(19) 0.47353(12) 0.18661(12) 0.0360(5) Uani 1 1 d .
H10A H -0.2279 0.4575 0.1463 0.043 Uiso 1 1 calc R
C9 C -0.1171(2) 0.78860(12) 0.37727(10) 0.0321(5) Uani 1 1 d .
H9A H -0.1947 0.7934 0.4063 0.039 Uiso 1 1 calc R
H9B H -0.0537 0.8270 0.3952 0.039 Uiso 1 1 calc R
C8 C -0.1282(2) 0.81997(16) 0.03004(12) 0.0493(7) Uani 1 1 d .
H8A H -0.2161 0.8206 0.0194 0.059 Uiso 1 1 calc R
C7 C 0.43601(19) 0.67295(14) 0.37438(11) 0.0377(5) Uani 1 1 d .
H7A H 0.4519 0.6206 0.3579 0.045 Uiso 1 1 calc R
C6 C 0.5297(2) 0.73150(16) 0.36652(13) 0.0502(6) Uani 1 1 d .
H6A H 0.6083 0.7185 0.3451 0.060 Uiso 1 1 calc R
C5 C -0.0490(3) 0.88145(15) 0.00534(12) 0.0533(7) Uani 1 1 d .
H5A H -0.0831 0.9238 -0.0217 0.064 Uiso 1 1 calc R
C4 C 0.0796(3) 0.87925(13) 0.02112(12) 0.0481(7) Uani 1 1 d .
H4A H 0.1331 0.9206 0.0046 0.058 Uiso 1 1 calc R
C3 C 0.2992(2) 0.76842(13) 0.43306(10) 0.0373(5) Uani 1 1 d .
H3A H 0.2229 0.7808 0.4572 0.045 Uiso 1 1 calc R
C2 C 0.3924(2) 0.82740(14) 0.42395(12) 0.0472(6) Uani 1 1 d .
H2A H 0.3775 0.8798 0.4406 0.057 Uiso 1 1 calc R
C1 C 0.5077(3) 0.80908(16) 0.39019(14) 0.0540(7) Uani 1 1 d .
H1A H 0.5700 0.8491 0.3835 0.065 Uiso 1 1 calc R
C34 C 0.4740(3) 0.44446(17) 0.47657(12) 0.0656(8) Uani 1 1 d .
H34A H 0.4076 0.4633 0.5085 0.098 Uiso 1 1 calc R
H34B H 0.4950 0.3892 0.4878 0.098 Uiso 1 1 calc R
H34C H 0.4437 0.4478 0.4279 0.098 Uiso 1 1 calc R
C33 C 0.5889(3) 0.4947(2) 0.48487(14) 0.0667(9) Uani 1 1 d .
N5 N 0.6768(3) 0.5354(2) 0.49100(16) 0.1091(12) Uani 1 1 d .

loop_
_atom_site_aniso_label
_atom_site_aniso_U_11
_atom_site_aniso_U_22
_atom_site_aniso_U_33
_atom_site_aniso_U_23
_atom_site_aniso_U_13
_atom_site_aniso_U_12
Mn1 0.02300(14) 0.02031(13) 0.02834(14) 0.00447(12) 0.00024(13) 0.00054(12)
Cl2 0.0361(3) 0.0252(2) 0.0316(2) 0.0017(2) 0.0054(2) -0.0001(2)
Cl1 0.0461(3) 0.0291(3) 0.0389(3) 0.0040(2) -0.0094(3) 0.0113(2)
N4 0.0198(8) 0.0201(8) 0.0191(8) -0.0016(6) -0.0006(6) -0.0018(6)
C32 0.0290(10) 0.0211(10) 0.0224(11) -0.0004(8) -0.0019(8) 0.0018(7)
N3 0.0251(8) 0.0236(8) 0.0244(8) 0.0053(7) -0.0022(7) 0.0011(7)
C31 0.0257(10) 0.0220(10) 0.0227(10) 0.0020(8) 0.0003(8) 0.0031(8)
N2 0.0267(8) 0.0174(8) 0.0332(9) 0.0031(7) 0.0001(8) 0.0000(6)
C30 0.0249(10) 0.0186(8) 0.0248(9) 0.0003(7) 0.0020(8) -0.0021(8)
C29 0.0213(10) 0.0243(10) 0.0229(10) 0.0002(8) -0.0034(8) -0.0001(8)
C28 0.0322(11) 0.0339(12) 0.0255(11) 0.0010(9) 0.0062(9) 0.0022(9)
N1 0.0225(9) 0.0230(8) 0.0310(9) 0.0027(7) -0.0008(7) 0.0015(6)
C27 0.0286(11) 0.0192(10) 0.0337(11) 0.0091(9) 0.0038(9) 0.0026(8)
C26 0.0195(9) 0.0189(9) 0.0220(10) 0.0004(7) 0.0016(8) -0.0007(7)
C25 0.0258(10) 0.0230(10) 0.0231(10) 0.0011(8) 0.0007(8) 0.0016(8)
C24 0.0328(12) 0.0349(11) 0.0244(10) 0.0077(9) -0.0066(9) 0.0041(10)
C23 0.0269(11) 0.0269(11) 0.0444(13) 0.0028(10) 0.0008(10) 0.0045(9)
C22 0.0295(11) 0.0273(10) 0.0186(9) -0.0020(8) -0.0014(8) 0.0058(9)
C21 0.0250(11) 0.0298(10) 0.0655(15) 0.0144(10) -0.0029(11) -0.0009(9)
C20 0.0282(11) 0.0296(11) 0.0484(13) 0.0120(11) 0.0071(10) 0.0027(9)
C19 0.0247(11) 0.0397(13) 0.0446(13) 0.0033(11) 0.0044(10) -0.0106(10)
C18 0.0305(11) 0.0271(10) 0.0347(11) -0.0040(9) 0.0026(9) 0.0074(9)
C17 0.0308(11) 0.0223(10) 0.0363(12) 0.0006(9) 0.0015(9) -0.0037(9)
C16 0.0403(12) 0.0318(11) 0.0250(10) 0.0024(9) -0.0053(10) -0.0007(10)
C15 0.0347(12) 0.0205(10) 0.0359(12) 0.0040(9) -0.0007(9) 0.0014(9)
C14 0.0317(11) 0.0388(12) 0.0213(10) 0.0043(9) -0.0085(8) 0.0014(9)
C13 0.0292(11) 0.0269(11) 0.0297(11) 0.0094(9) 0.0047(9) 0.0015(8)
C12 0.0242(11) 0.0395(13) 0.0502(14) 0.0003(11) 0.0032(10) 0.0060(10)
C11 0.0337(12) 0.0406(13) 0.0290(12) -0.0045(10) -0.0005(10) 0.0034(10)
C10 0.0341(12) 0.0259(11) 0.0481(14) 0.0060(10) -0.0118(10) -0.0029(9)
C9 0.0329(11) 0.0374(12) 0.0261(11) -0.0028(9) 0.0060(9) 0.0070(9)
C8 0.0482(15) 0.0641(18) 0.0355(13) -0.0144(13) -0.0155(12) 0.0304(14)
C7 0.0345(12) 0.0427(13) 0.0359(13) -0.0003(11) -0.0042(10) -0.0020(10)
C6 0.0387(14) 0.0655(18) 0.0464(15) 0.0004(14) -0.0045(12) -0.0107(13)
C5 0.087(2) 0.0433(15) 0.0296(13) 0.0002(11) -0.0160(14) 0.0282(15)
C4 0.082(2) 0.0316(13) 0.0306(13) 0.0075(10) -0.0069(13) -0.0002(13)
C3 0.0382(13) 0.0443(13) 0.0294(11) -0.0012(10) -0.0130(10) 0.0039(11)
C2 0.0636(17) 0.0362(13) 0.0417(14) -0.0017(11) -0.0277(13) -0.0022(13)
C1 0.0552(17) 0.0574(17) 0.0495(16) 0.0099(14) -0.0171(13) -0.0235(14)
C34 0.080(2) 0.085(2) 0.0314(13) 0.0057(15) -0.0017(13) 0.0323(19)
C33 0.066(2) 0.094(3) 0.0405(16) -0.0058(16) 0.0017(15) 0.0236(19)
N5 0.076(2) 0.152(3) 0.099(2) -0.013(2) 0.0032(17) -0.005(2)

loop_
_atom_type_symbol
_atom_type_description
_atom_type_scat_dispersion_real
_atom_type_scat_dispersion_imag
_atom_type_scat_source
C C 0.0033 0.0016 'International Tables Vol C Tables 4.2.6.8 and 6.1.1.4'
H H 0.0000 0.0000 'International Tables Vol C Tables 4.2.6.8 and 6.1.1.4'
N N 0.0061 0.0033 'International Tables Vol C Tables 4.2.6.8 and 6.1.1.4'
Cl Cl 0.1484 0.1585 'International Tables Vol C Tables 4.2.6.8 and 6.1.1.4'
Mn Mn 0.3368 0.7283 'International Tables Vol C Tables 4.2.6.8 and 6.1.1.4'

loop_
_geom_angle_atom_site_label_1
_geom_angle_atom_site_label_2
_geom_angle_atom_site_label_3
_geom_angle
N1 Mn1 N2 157.20(5)
N1 Mn1 N4 72.23(5)
N2 Mn1 N4 87.12(5)
N1 Mn1 Cl1 96.74(4)
N2 Mn1 Cl1 106.04(4)
N4 Mn1 Cl1 154.40(4)
N1 Mn1 Cl2 87.38(4)
N2 Mn1 Cl2 88.82(4)
N4 Mn1 Cl2 105.05(4)
Cl1 Mn1 Cl2 97.23(2)
N1 Mn1 N3 108.20(5)
N2 Mn1 N3 73.16(5)
N4 Mn1 N3 72.20(5)
Cl1 Mn1 N3 90.37(4)
Cl2 Mn1 N3 161.80(4)
C30 N4 C25 112.06(13)
C30 N4 C26 112.11(12)
C25 N4 C26 114.82(14)
C30 N4 Mn1 107.71(10)
C25 N4 Mn1 99.31(9)
C26 N4 Mn1 109.86(9)
C18 C32 C26 112.07(14)
C18 C32 H32A 109.2
C26 C32 H32A 109.2
C18 C32 H32B 109.2
C26 C32 H32B 109.2
H32A C32 H32B 107.9
C13 N3 C31 113.18(14)
C13 N3 C24 105.23(14)
C31 N3 C24 109.21(14)
C13 N3 Mn1 97.70(10)
C31 N3 Mn1 111.76(10)
C24 N3 Mn1 119.17(11)
N3 C31 C28 115.09(15)
N3 C31 C26 114.71(14)
C28 C31 C26 110.22(15)
N3 C31 H31A 105.2
C28 C31 H31A 105.2
C26 C31 H31A 105.2
C15 N2 C27 117.97(16)
C15 N2 Mn1 126.08(13)
C27 N2 Mn1 115.64(12)
N4 C30 C29 112.70(13)
N4 C30 H30A 109.1
C29 C30 H30A 109.1
N4 C30 H30B 109.1
C29 C30 H30B 109.1
H30A C30 H30B 107.8
N1 C29 C17 122.08(17)
N1 C29 C30 116.50(15)
C17 C29 C30 121.29(16)
C9 C28 C31 111.08(16)
C9 C28 H28A 109.4
C31 C28 H28A 109.4
C9 C28 H28B 109.4
C31 C28 H28B 109.4
H28A C28 H28B 108.0
C29 N1 C23 118.12(16)
C29 N1 Mn1 119.85(12)
C23 N1 Mn1 122.00(13)
N2 C27 C20 122.03(19)
N2 C27 C13 115.41(16)
C20 C27 C13 122.56(18)
N4 C26 C32 114.53(13)
N4 C26 C31 110.98(13)
C32 C26 C31 107.79(14)
N4 C26 H26A 107.8
C32 C26 H26A 107.8
C31 C26 H26A 107.8
N4 C25 C22 120.59(15)
N4 C25 H25A 107.2
C22 C25 H25A 107.2
N4 C25 H25B 107.2
C22 C25 H25B 107.2
H25A C25 H25B 106.8
C14 C24 N3 114.50(15)
C14 C24 H24A 108.6
N3 C24 H24A 108.6
C14 C24 H24B 108.6
N3 C24 H24B 108.6
H24A C24 H24B 107.6
N1 C23 C12 123.00(18)
N1 C23 H23A 118.5
C12 C23 H23A 118.5
C11 C22 C16 117.52(18)
C11 C22 C25 120.30(18)
C16 C22 C25 122.13(17)
C20 C21 C10 119.25(19)
C20 C21 H21A 120.4
C10 C21 H21A 120.4
C21 C20 C27 119.3(2)
C21 C20 H20A 120.4
C27 C20 H20A 120.4
C12 C19 C17 118.89(19)
C12 C19 H19A 120.6
C17 C19 H19A 120.6
C9 C18 C32 111.11(16)
C9 C18 H18A 109.4
C32 C18 H18A 109.4
C9 C18 H18B 109.4
C32 C18 H18B 109.4
H18A C18 H18B 108.0
C19 C17 C29 118.82(18)
C19 C17 H17A 120.6
C29 C17 H17A 120.6
C4 C16 C22 120.6(2)
C4 C16 H16A 119.7
C22 C16 H16A 119.7
N2 C15 C10 123.22(19)
N2 C15 H15A 118.4
C10 C15 H15A 118.4
C7 C14 C3 118.2(2)
C7 C14 C24 120.27(19)
C3 C14 C24 121.56(19)
N3 C13 C27 113.82(15)
N3 C13 H13A 108.8
C27 C13 H13A 108.8
N3 C13 H13B 108.8
C27 C13 H13B 108.8
H13A C13 H13B 107.7
C23 C12 C19 119.04(19)
C23 C12 H12A 120.5
C19 C12 H12A 120.5
C22 C11 C8 121.2(2)
C22 C11 H11A 119.4
C8 C11 H11A 119.4
C21 C10 C15 118.26(19)
C21 C10 H10A 120.9
C15 C10 H10A 120.9
C18 C9 C28 109.56(16)
C18 C9 H9A 109.8
C28 C9 H9A 109.8
C18 C9 H9B 109.8
C28 C9 H9B 109.8
H9A C9 H9B 108.2
C5 C8 C11 120.1(2)
C5 C8 H8A 119.9
C11 C8 H8A 119.9
C6 C7 C14 121.2(2)
C6 C7 H7A 119.4
C14 C7 H7A 119.4
C1 C6 C7 120.2(2)
C1 C6 H6A 119.9
C7 C6 H6A 119.9
C4 C5 C8 119.1(2)
C4 C5 H5A 120.4
C8 C5 H5A 120.4
C5 C4 C16 121.4(2)
C5 C4 H4A 119.3
C16 C4 H4A 119.3
C2 C3 C14 120.5(2)
C2 C3 H3A 119.8
C14 C3 H3A 119.8
C3 C2 C1 120.3(2)
C3 C2 H2A 119.9
C1 C2 H2A 119.9
C6 C1 C2 119.6(2)
C6 C1 H1A 120.2
C2 C1 H1A 120.2
C33 C34 H34A 109.5
C33 C34 H34B 109.5
H34A C34 H34B 109.5
C33 C34 H34C 109.5
H34A C34 H34C 109.5
H34B C34 H34C 109.5
N5 C33 C34 178.5(4)

loop_
_geom_bond_atom_site_label_1
_geom_bond_atom_site_label_2
_geom_bond_distance
Mn1 N1 2.2474(15)
Mn1 N2 2.2956(15)
Mn1 N4 2.4135(14)
Mn1 Cl1 2.4145(5)
Mn1 Cl2 2.4873(5)
Mn1 N3 2.5065(15)
N4 C30 1.476(2)
N4 C25 1.488(2)
N4 C26 1.500(2)
C32 C18 1.517(2)
C32 C26 1.537(2)
C32 H32A 0.9700
C32 H32B 0.9700
N3 C13 1.479(2)
N3 C31 1.497(2)
N3 C24 1.510(2)
C31 C28 1.536(2)
C31 C26 1.542(2)
C31 H31A 0.9800
N2 C15 1.341(2)
N2 C27 1.345(2)
C30 C29 1.500(2)
C30 H30A 0.9700
C30 H30B 0.9700
C29 N1 1.339(2)
C29 C17 1.388(2)
C28 C9 1.520(3)
C28 H28A 0.9700
C28 H28B 0.9700
N1 C23 1.341(2)
C27 C20 1.386(3)
C27 C13 1.506(3)
C26 H26A 0.9800
C25 C22 1.516(2)
C25 H25A 0.9700
C25 H25B 0.9700
C24 C14 1.503(3)
C24 H24A 0.9700
C24 H24B 0.9700
C23 C12 1.369(3)
C23 H23A 0.9300
C22 C11 1.390(3)
C22 C16 1.394(3)
C21 C20 1.377(3)
C21 C10 1.382(3)
C21 H21A 0.9300
C20 H20A 0.9300
C19 C12 1.375(3)
C19 C17 1.384(3)
C19 H19A 0.9300
C18 C9 1.511(3)
C18 H18A 0.9700
C18 H18B 0.9700
C17 H17A 0.9300
C16 C4 1.388(3)
C16 H16A 0.9300
C15 C10 1.383(3)
C15 H15A 0.9300
C14 C7 1.384(3)
C14 C3 1.392(3)
C13 H13A 0.9700
C13 H13B 0.9700
C12 H12A 0.9300
C11 C8 1.394(3)
C11 H11A 0.9300
C10 H10A 0.9300
C9 H9A 0.9700
C9 H9B 0.9700
C8 C5 1.382(4)
C8 H8A 0.9300
C7 C6 1.375(3)
C7 H7A 0.9300
C6 C1 1.372(3)
C6 H6A 0.9300
C5 C4 1.361(3)
C5 H5A 0.9300
C4 H4A 0.9300
C3 C2 1.379(3)
C3 H3A 0.9300
C2 C1 1.381(3)
C2 H2A 0.9300
C1 H1A 0.9300
C34 C33 1.456(4)
C34 H34A 0.9600
C34 H34B 0.9600
C34 H34C 0.9600
C33 N5 1.135(4)
